data_1527362
loop_
_publ_author_name
'Fanfani, L.'
'Nunzi, A.'
'Zanazzi, P.F.'
'Zanzari, A.R.'

_publ_section_title
;
 Additional data on the crystal structure of montgomeryite
;
_journal_name_full 'American Mineralogist'
_journal_page_first 12
_journal_page_last 14
_journal_volume 61
_journal_year 1976
_chemical_formula_sum 'Al4 Ca4 H28 Mg O40 P6'
_chemical_name_systematic 'Al4 Ca4 Mg (P O4)6 (O H)4 (H2 O)12'
_space_group_IT_number 15
_symmetry_space_group_name_Hall '-C 2yc'
_symmetry_space_group_name_H-M 'C 1 2/c 1'
_cell_angle_alpha 90
_cell_angle_beta 91.36
_cell_angle_gamma 90
_cell_formula_units_Z 2
_cell_length_a 10.004
_cell_length_b 24.08299
_cell_length_c 6.235
_cell_volume 1501.752
_citation_journal_id_ASTM AMMIAY
_cod_data_source_file Fanfani_AMMIAY_1976_666.cif
_cod_data_source_block H28Al4Ca4Mg1O40P6
_cod_original_formula_sum 'H28 Al4 Ca4 Mg1 O40 P6'
_cod_database_code 1527362

loop_
_symmetry_equiv_pos_as_xyz
x,y,z
-x,y,-z+1/2
-x,-y,-z
x,-y,z-1/2
x+1/2,y+1/2,z
-x+1/2,y+1/2,-z+1/2
-x+1/2,-y+1/2,-z
x+1/2,-y+1/2,z-1/2

loop_
_atom_site_label
_atom_site_type_symbol
_atom_site_fract_x
_atom_site_fract_y
_atom_site_fract_z
_atom_site_occupancy
_atom_site_U_iso_or_equiv
O2 O-2 0.47001 0.33638 0.55578 1 0.0
Al2 Al+3 0 0.17177 -0.25 1 0.0
O5 O-2 0.13698 0.11774 -0.20051 1 0.0
O1 O-2 0.6174 0.26034 0.70925 1 0.0
Al1 Al+3 0.25 0.25 0 1 0.0
Ca2 Ca+2 0 0.33082 0.25 1 0.0
O11 O-2 0.1213 0.51881 0.0262 0.5 0.0
O3 O-2 0.30933 0.17528 0.01354 1 0.0
O4 O-2 0.37484 0.0876 -0.15171 1 0.0
O8 O-2 0.16222 0.32941 0.53004 1 0.0
Mg1 Mg+2 0 0.52857 -0.25 0.5 0.0
P2 P+5 0.25851 0.11538 -0.04081 1 0.0
P1 P+5 0.5 0.29949 -0.25 1 0.0
O6 O-2 0.2185 0.08628 0.16276 1 0.0
Ca1 Ca+2 0 0.06132 0.25 1 0.0
O7 O-2 0.37062 0.27169 0.21882 1 0.0
O10 O-2 0.11621 0.46807 0.6132 0.5 0.0
O9 O-2 0.11263 0.0258 0.58142 1 0.0
